data_4082942
loop_
_publ_author_name
'Barth, Beatrix E. K.'
'Tkachenko, Boryslav A.'
'Eu\&sner, Jens P.'
'Schreiner, Peter R.'
'Dehnen, Stefanie'

_publ_section_title
;
 Diamondoid Hydrazones and Hydrazides: Sterically Demanding Ligands for
 Sn/S Cluster Design
;
_journal_issue 7
_journal_name_full Organometallics
_journal_page_first 1678
_journal_paper_doi 10.1021/om500014z
_journal_volume 33
_journal_year 2014
_chemical_formula_moiety 'C52 H84 N8 O4 S10 Sn6, 2(C8 H10)'
_chemical_formula_sum 'C68 H104 N8 O4 S10 Sn6'
_chemical_formula_weight 2130.33
_chemical_name_systematic
; 
 ? 
;
_space_group_IT_number 14
_symmetry_cell_setting monoclinic
_symmetry_space_group_name_Hall '-P 2ybc'
_symmetry_space_group_name_H-M 'P 1 21/c 1'
_atom_sites_solution_hydrogens geom
_atom_sites_solution_primary direct
_atom_sites_solution_secondary difmap
_audit_creation_method SHELXL-97
_cell_angle_alpha 90.00
_cell_angle_beta 102.965(2)
_cell_angle_gamma 90.00
_cell_formula_units_Z 2
_cell_length_a 13.0677(6)
_cell_length_b 30.6876(11)
_cell_length_c 10.9754(4)
_cell_measurement_temperature 100(2)
_cell_volume 4289.1(3)
_computing_structure_refinement 'SHELXL-97 (Sheldrick, 1997)'
_computing_structure_solution 'SHELXS-97 (Sheldrick, 1990)'
_diffrn_ambient_temperature 100(2)
_diffrn_measured_fraction_theta_full 0.999
_diffrn_measured_fraction_theta_max 0.998
_diffrn_radiation_monochromator graphite
_diffrn_radiation_source 'fine-focus sealed tube'
_diffrn_radiation_type MoK\a
_diffrn_radiation_wavelength 0.71073
_diffrn_reflns_av_R_equivalents 0.0377
_diffrn_reflns_av_sigmaI/netI 0.0220
_diffrn_reflns_limit_h_max 16
_diffrn_reflns_limit_h_min -16
_diffrn_reflns_limit_k_max 39
_diffrn_reflns_limit_k_min -39
_diffrn_reflns_limit_l_max 14
_diffrn_reflns_limit_l_min -14
_diffrn_reflns_number 68183
_diffrn_reflns_theta_full 25.00
_diffrn_reflns_theta_max 27.17
_diffrn_reflns_theta_min 2.65
_exptl_absorpt_coefficient_mu 2.010
_exptl_absorpt_correction_T_max 0.7455
_exptl_absorpt_correction_T_min 0.6005
_exptl_absorpt_correction_type multi-scan
_exptl_absorpt_process_details 'Bruker: SADABS v2012/1'
_exptl_crystal_colour colorless
_exptl_crystal_density_diffrn 1.650
_exptl_crystal_density_method 'not measured'
_exptl_crystal_description plate
_exptl_crystal_F_000 2120
_exptl_crystal_size_max 0.38
_exptl_crystal_size_mid 0.20
_exptl_crystal_size_min 0.14
_refine_diff_density_max 3.776
_refine_diff_density_min -3.397
_refine_diff_density_rms 0.148
_refine_ls_extinction_method none
_refine_ls_goodness_of_fit_ref 1.059
_refine_ls_hydrogen_treatment mixed
_refine_ls_matrix_type full
_refine_ls_number_parameters 447
_refine_ls_number_reflns 9504
_refine_ls_number_restraints 7
_refine_ls_restrained_S_all 1.059
_refine_ls_R_factor_all 0.0743
_refine_ls_R_factor_gt 0.0570
_refine_ls_shift/su_max 0.001
_refine_ls_shift/su_mean 0.000
_refine_ls_structure_factor_coef Fsqd
_refine_ls_weighting_details 'calc w=1/[\s^2^(Fo^2^)+(0.0434P)^2^+38.1549P] where P=(Fo^2^+2Fc^2^)/3'
_refine_ls_weighting_scheme calc
_refine_ls_wR_factor_gt 0.1316
_refine_ls_wR_factor_ref 0.1430
_reflns_number_gt 7529
_reflns_number_total 9504
_reflns_threshold_expression >2sigma(I)
_cod_data_source_file om500014z_si_002.cif
_cod_data_source_block compound9b
_cod_depositor_comments 'Adding full bibliography for 4082942.cif.'
_cod_original_sg_symbol_H-M 'P 21/c'
_cod_database_code 4082942

loop_
_symmetry_equiv_pos_as_xyz
'x, y, z'
'-x, y+1/2, -z+1/2'
'-x, -y, -z'
'x, -y-1/2, z-1/2'

loop_
_atom_site_label
_atom_site_type_symbol
_atom_site_fract_x
_atom_site_fract_y
_atom_site_fract_z
_atom_site_U_iso_or_equiv
_atom_site_adp_type
_atom_site_occupancy
_atom_site_symmetry_multiplicity
_atom_site_calc_flag
_atom_site_refinement_flags
C1 C 0.7409(6) 0.3728(3) 0.9845(9) 0.055(2) Uani 1 1 d .
C2 C 0.8080(7) 0.4141(3) 1.0116(11) 0.077(3) Uani 1 1 d .
H2A H 0.7702 0.4362 1.0487 0.115 Uiso 1 1 calc R
H2B H 0.8222 0.4253 0.9334 0.115 Uiso 1 1 calc R
H2C H 0.8745 0.4072 1.0699 0.115 Uiso 1 1 calc R
C3 C 0.7970(7) 0.3377(3) 0.9248(11) 0.071(3) Uani 1 1 d .
H3A H 0.7513 0.3121 0.9050 0.106 Uiso 1 1 calc R
H3B H 0.8623 0.3293 0.9834 0.106 Uiso 1 1 calc R
H3C H 0.8132 0.3491 0.8479 0.106 Uiso 1 1 calc R
C4 C 0.7148(6) 0.3558(3) 1.1046(8) 0.057(2) Uani 1 1 d .
H4A H 0.6927 0.3250 1.0913 0.068 Uiso 1 1 calc R
H4B H 0.7799 0.3563 1.1713 0.068 Uiso 1 1 calc R
C5 C 0.6310(6) 0.3801(2) 1.1508(7) 0.0458(16) Uani 1 1 d .
C6 C 0.6260(7) 0.3750(3) 1.2848(7) 0.063(2) Uani 1 1 d .
H6A H 0.5684 0.3927 1.3017 0.095 Uiso 1 1 calc R
H6B H 0.6925 0.3846 1.3386 0.095 Uiso 1 1 calc R
H6C H 0.6139 0.3443 1.3018 0.095 Uiso 1 1 calc R
C7 C 0.4613(8) 0.2802(2) 0.5120(7) 0.058(2) Uani 1 1 d .
C8 C 0.5715(10) 0.2657(3) 0.5398(11) 0.086(3) Uani 1 1 d .
H8A H 0.5961 0.2615 0.6301 0.129 Uiso 1 1 calc R
H8B H 0.6149 0.2878 0.5112 0.129 Uiso 1 1 calc R
H8C H 0.5768 0.2381 0.4966 0.129 Uiso 1 1 calc R
C9 C 0.4211(11) 0.2893(3) 0.3708(7) 0.096(4) Uani 1 1 d .
H9A H 0.3493 0.3008 0.3556 0.144 Uiso 1 1 calc R
H9B H 0.4214 0.2621 0.3239 0.144 Uiso 1 1 calc R
H9C H 0.4669 0.3107 0.3435 0.144 Uiso 1 1 calc R
C10 C 0.3887(8) 0.2467(2) 0.5504(6) 0.058(2) Uani 1 1 d .
H10A H 0.3742 0.2237 0.4856 0.070 Uiso 1 1 calc R
H10B H 0.4265 0.2328 0.6292 0.070 Uiso 1 1 calc R
C11 C 0.2870(8) 0.2634(2) 0.5693(6) 0.055(2) Uani 1 1 d .
C12 C 0.2035(9) 0.2309(3) 0.5746(8) 0.073(3) Uani 1 1 d .
H12A H 0.1371 0.2461 0.5721 0.109 Uiso 1 1 calc R
H12B H 0.2233 0.2141 0.6523 0.109 Uiso 1 1 calc R
H12C H 0.1952 0.2111 0.5029 0.109 Uiso 1 1 calc R
C13 C 0.4002(5) 0.3975(2) 1.1192(5) 0.0345(13) Uani 1 1 d .
C14 C 0.3026(5) 0.4228(2) 1.1215(6) 0.0396(15) Uani 1 1 d .
H14A H 0.3231 0.4522 1.1552 0.048 Uiso 1 1 calc R
H14B H 0.2656 0.4082 1.1797 0.048 Uiso 1 1 calc R
C15 C 0.2251(5) 0.4277(2) 0.9930(7) 0.0402(15) Uani 1 1 d .
C16 C 0.1932(6) 0.3829(2) 0.9320(6) 0.0403(15) Uani 1 1 d .
H16A H 0.2565 0.3675 0.9188 0.048 Uiso 1 1 calc R
H16B H 0.1613 0.3649 0.9886 0.048 Uiso 1 1 calc R
C17 C 0.1145(6) 0.3884(2) 0.8062(8) 0.0490(17) Uani 1 1 d .
C18 C 0.0787(7) 0.3440(2) 0.7470(9) 0.059(2) Uani 1 1 d .
H18A H 0.0421 0.3281 0.8033 0.071 Uiso 1 1 calc R
H18B H 0.0270 0.3491 0.6673 0.071 Uiso 1 1 calc R
C19 C 0.1648(7) 0.3153(2) 0.7210(7) 0.0503(19) Uani 1 1 d .
C20 C 0.2729(6) 0.45556(19) 0.9031(6) 0.0416(15) Uani 1 1 d .
H20A H 0.2941 0.4843 0.9417 0.050 Uiso 1 1 calc R
H20B H 0.3364 0.4410 0.8877 0.050 Uiso 1 1 calc R
C21 C 0.1936(7) 0.4620(2) 0.7796(8) 0.054(2) Uani 1 1 d .
H21 H 0.2256 0.4802 0.7224 0.065 Uiso 1 1 calc R
C22 C 0.0940(7) 0.4838(3) 0.7998(10) 0.074(3) Uani 1 1 d .
H22A H 0.0425 0.4867 0.7189 0.089 Uiso 1 1 calc R
H22B H 0.1106 0.5134 0.8347 0.089 Uiso 1 1 calc R
C23 C 0.0467(7) 0.4562(3) 0.8906(10) 0.070(3) Uani 1 1 d .
H23 H -0.0176 0.4709 0.9059 0.084 Uiso 1 1 calc R
C24 C 0.1257(6) 0.4508(2) 1.0127(9) 0.056(2) Uani 1 1 d .
H24A H 0.0942 0.4336 1.0711 0.067 Uiso 1 1 calc R
H24B H 0.1448 0.4798 1.0507 0.067 Uiso 1 1 calc R
C25 C 0.1655(7) 0.4169(2) 0.7210(7) 0.0519(19) Uani 1 1 d .
H25A H 0.2299 0.4024 0.7077 0.062 Uiso 1 1 calc R
H25B H 0.1164 0.4202 0.6386 0.062 Uiso 1 1 calc R
C26 C 0.0170(7) 0.4113(3) 0.8299(10) 0.066(2) Uani 1 1 d .
H26A H -0.0153 0.3932 0.8858 0.079 Uiso 1 1 calc R
H26B H -0.0351 0.4150 0.7499 0.079 Uiso 1 1 calc R
C27 C -0.0948(12) 0.4278(5) 0.4415(14) 0.128(6) Uani 1 1 d .
H27A H -0.1312 0.4213 0.5083 0.192 Uiso 1 1 calc R
H27B H -0.1446 0.4404 0.3699 0.192 Uiso 1 1 calc R
H27C H -0.0381 0.4487 0.4722 0.192 Uiso 1 1 calc R
C28 C -0.0492(15) 0.3864(5) 0.4015(14) 0.122(6) Uani 1 1 d .
C29 C 0.0384(14) 0.3893(5) 0.3439(15) 0.119(5) Uani 1 1 d .
H29 H 0.0702 0.4167 0.3368 0.143 Uiso 1 1 calc R
C30 C 0.0789(13) 0.3503(5) 0.2963(13) 0.113(5) Uani 1 1 d .
H30 H 0.1358 0.3515 0.2556 0.135 Uiso 1 1 calc R
C31 C 0.0317(15) 0.3122(5) 0.3126(15) 0.141(7) Uani 1 1 d .
H31 H 0.0550 0.2864 0.2794 0.170 Uiso 1 1 calc R
C32 C -0.0539(14) 0.3087(7) 0.379(2) 0.161(6) Uani 1 1 d U
C33 C -0.0925(16) 0.3481(5) 0.4212(18) 0.182(11) Uani 1 1 d .
H33 H -0.1488 0.3473 0.4630 0.218 Uiso 1 1 calc R
C34 C -0.0963(13) 0.2686(6) 0.3923(18) 0.173(7) Uani 1 1 d U
H34A H -0.1400 0.2704 0.4539 0.259 Uiso 1 1 calc R
H34B H -0.0397 0.2475 0.4206 0.259 Uiso 1 1 calc R
H34C H -0.1394 0.2593 0.3116 0.259 Uiso 1 1 calc R
N1 N 0.5694(4) 0.40316(16) 1.0680(5) 0.0353(11) Uani 1 1 d .
N2 N 0.4835(5) 0.42267(17) 1.1028(5) 0.0358(12) Uani 1 1 d .
H1 H 0.470(6) 0.446(3) 1.071(8) 0.054 Uiso 1 1 d .
N3 N 0.2793(6) 0.30500(18) 0.5805(5) 0.0499(16) Uani 1 1 d .
N4 N 0.1878(6) 0.3218(2) 0.6079(6) 0.0563(18) Uani 1 1 d .
H2 H 0.172(8) 0.345(3) 0.573(10) 0.084 Uiso 1 1 d .
O1 O 0.4077(4) 0.35801(14) 1.1308(4) 0.0409(11) Uani 1 1 d .
O2 O 0.2094(5) 0.28759(15) 0.7931(5) 0.0536(13) Uani 1 1 d .
S1 S 0.45051(14) 0.34063(4) 0.82857(13) 0.0341(3) Uani 1 1 d .
S2 S 0.6196(2) 0.38011(5) 0.64034(19) 0.0582(6) Uani 1 1 d .
S3 S 0.53957(18) 0.46542(5) 0.81266(18) 0.0504(5) Uani 1 1 d .
S4 S 0.3558(2) 0.40335(6) 0.50084(17) 0.0668(7) Uani 1 1 d .
S5 S 0.6116(3) 0.47928(6) 0.4599(3) 0.0943(11) Uani 1 1 d .
Sn1 Sn 0.59391(4) 0.391443(13) 0.85974(4) 0.04011(13) Uani 1 1 d .
Sn2 Sn 0.44468(5) 0.340905(12) 0.60689(4) 0.04531(15) Uani 1 1 d .
Sn3 Sn 0.49722(6) 0.453993(14) 0.58588(5) 0.0678(2) Uani 1 1 d .

loop_
_atom_site_aniso_label
_atom_site_aniso_U_11
_atom_site_aniso_U_22
_atom_site_aniso_U_33
_atom_site_aniso_U_23
_atom_site_aniso_U_13
_atom_site_aniso_U_12
C1 0.046(4) 0.043(4) 0.082(6) -0.020(4) 0.024(4) -0.003(3)
C2 0.048(5) 0.058(5) 0.128(9) -0.037(6) 0.029(5) -0.010(4)
C3 0.060(5) 0.047(5) 0.113(8) -0.026(5) 0.033(5) 0.003(4)
C4 0.050(5) 0.049(4) 0.068(5) -0.007(4) 0.005(4) 0.005(4)
C5 0.045(4) 0.040(4) 0.049(4) -0.005(3) 0.003(3) 0.003(3)
C6 0.068(6) 0.072(6) 0.045(4) 0.006(4) -0.001(4) 0.009(4)
C7 0.121(8) 0.023(3) 0.042(4) -0.005(3) 0.044(4) -0.001(4)
C8 0.141(10) 0.036(4) 0.094(8) -0.017(5) 0.054(7) -0.006(5)
C9 0.230(14) 0.038(4) 0.034(4) -0.007(3) 0.059(6) -0.021(6)
C10 0.126(8) 0.024(3) 0.029(3) -0.004(3) 0.028(4) -0.007(4)
C11 0.115(7) 0.029(3) 0.023(3) -0.006(2) 0.016(4) -0.009(4)
C12 0.138(9) 0.035(4) 0.050(5) -0.013(3) 0.033(5) -0.023(5)
C13 0.049(4) 0.031(3) 0.023(3) -0.003(2) 0.007(3) -0.003(3)
C14 0.053(4) 0.031(3) 0.040(3) -0.007(3) 0.020(3) -0.002(3)
C15 0.045(4) 0.026(3) 0.050(4) -0.007(3) 0.012(3) 0.002(3)
C16 0.048(4) 0.027(3) 0.046(4) -0.005(3) 0.009(3) -0.002(3)
C17 0.050(4) 0.031(3) 0.061(5) -0.004(3) 0.001(4) 0.002(3)
C18 0.061(5) 0.039(4) 0.068(5) -0.007(4) -0.008(4) -0.003(4)
C19 0.071(5) 0.031(3) 0.040(4) -0.009(3) -0.007(4) -0.007(3)
C20 0.057(4) 0.021(3) 0.046(4) -0.001(3) 0.011(3) -0.001(3)
C21 0.067(5) 0.026(3) 0.062(5) 0.006(3) -0.001(4) 0.005(3)
C22 0.075(6) 0.033(4) 0.096(7) -0.007(4) -0.018(5) 0.013(4)
C23 0.052(5) 0.045(5) 0.110(8) -0.012(5) 0.010(5) 0.015(4)
C24 0.049(4) 0.039(4) 0.082(6) -0.014(4) 0.018(4) 0.005(3)
C25 0.063(5) 0.035(4) 0.047(4) 0.003(3) -0.010(4) 0.002(3)
C26 0.048(5) 0.048(4) 0.092(7) -0.010(4) -0.004(4) 0.004(4)
C27 0.146(13) 0.110(11) 0.107(10) 0.021(9) -0.019(9) 0.044(10)
C28 0.141(13) 0.087(9) 0.095(10) 0.008(8) -0.061(9) 0.012(9)
C29 0.126(13) 0.114(12) 0.110(11) 0.008(9) 0.012(10) 0.009(10)
C30 0.139(12) 0.090(9) 0.103(10) 0.028(8) 0.014(9) 0.005(9)
C31 0.167(16) 0.088(9) 0.123(12) 0.024(8) -0.067(11) -0.038(10)
C32 0.103(9) 0.146(12) 0.191(13) 0.078(11) -0.060(9) -0.045(8)
C33 0.192(18) 0.085(10) 0.187(18) 0.020(11) -0.132(15) 0.013(11)
C34 0.117(9) 0.155(12) 0.203(13) 0.078(11) -0.057(9) -0.045(8)
N1 0.043(3) 0.025(2) 0.040(3) -0.007(2) 0.013(2) -0.004(2)
N2 0.051(3) 0.024(2) 0.035(3) -0.001(2) 0.014(2) 0.003(2)
N3 0.096(5) 0.029(3) 0.020(2) -0.002(2) 0.004(3) -0.009(3)
N4 0.088(5) 0.034(3) 0.038(3) -0.003(3) -0.003(3) 0.001(3)
O1 0.063(3) 0.027(2) 0.033(2) 0.0032(17) 0.010(2) -0.002(2)
O2 0.087(4) 0.030(2) 0.041(3) -0.005(2) 0.008(3) 0.001(2)
S1 0.0636(10) 0.0189(6) 0.0217(6) 0.0012(5) 0.0138(7) -0.0076(6)
S2 0.1112(18) 0.0225(7) 0.0597(11) -0.0012(7) 0.0591(12) -0.0036(9)
S3 0.0942(15) 0.0165(6) 0.0544(10) -0.0060(6) 0.0462(10) -0.0099(8)
S4 0.145(2) 0.0251(8) 0.0294(8) 0.0086(7) 0.0165(11) 0.0068(10)
S5 0.199(3) 0.0254(9) 0.0965(18) 0.0188(10) 0.114(2) 0.0187(13)
Sn1 0.0601(3) 0.0209(2) 0.0467(3) -0.00621(17) 0.0277(2) -0.00672(19)
Sn2 0.1012(4) 0.01501(18) 0.0238(2) 0.00063(14) 0.0226(2) -0.0018(2)
Sn3 0.1563(7) 0.0152(2) 0.0527(3) 0.00324(18) 0.0675(4) -0.0047(3)

loop_
_atom_type_symbol
_atom_type_description
_atom_type_scat_dispersion_real
_atom_type_scat_dispersion_imag
_atom_type_scat_source
C C 0.0033 0.0016 'International Tables Vol C Tables 4.2.6.8 and 6.1.1.4'
N N 0.0061 0.0033 'International Tables Vol C Tables 4.2.6.8 and 6.1.1.4'
O O 0.0106 0.0060 'International Tables Vol C Tables 4.2.6.8 and 6.1.1.4'
S S 0.1246 0.1234 'International Tables Vol C Tables 4.2.6.8 and 6.1.1.4'
Sn Sn -0.6537 1.4246 'International Tables Vol C Tables 4.2.6.8 and 6.1.1.4'
H H 0.0000 0.0000 'International Tables Vol C Tables 4.2.6.8 and 6.1.1.4'

loop_
_geom_angle_atom_site_label_1
_geom_angle_atom_site_label_2
_geom_angle_atom_site_label_3
_geom_angle
_geom_angle_site_symmetry_1
_geom_angle_site_symmetry_3
C4 C1 C3 110.5(7) . .
C4 C1 C2 110.1(8) . .
C3 C1 C2 110.9(7) . .
C4 C1 Sn1 107.3(5) . .
C3 C1 Sn1 110.9(6) . .
C2 C1 Sn1 106.9(6) . .
C1 C2 H2A 109.5 . .
C1 C2 H2B 109.5 . .
H2A C2 H2B 109.5 . .
C1 C2 H2C 109.5 . .
H2A C2 H2C 109.5 . .
H2B C2 H2C 109.5 . .
C1 C3 H3A 109.5 . .
C1 C3 H3B 109.5 . .
H3A C3 H3B 109.5 . .
C1 C3 H3C 109.5 . .
H3A C3 H3C 109.5 . .
H3B C3 H3C 109.5 . .
C5 C4 C1 116.3(7) . .
C5 C4 H4A 108.2 . .
C1 C4 H4A 108.2 . .
C5 C4 H4B 108.2 . .
C1 C4 H4B 108.2 . .
H4A C4 H4B 107.4 . .
N1 C5 C6 126.6(7) . .
N1 C5 C4 115.0(7) . .
C6 C5 C4 118.4(7) . .
C5 C6 H6A 109.5 . .
C5 C6 H6B 109.5 . .
H6A C6 H6B 109.5 . .
C5 C6 H6C 109.5 . .
H6A C6 H6C 109.5 . .
H6B C6 H6C 109.5 . .
C8 C7 C10 112.3(7) . .
C8 C7 C9 111.1(8) . .
C10 C7 C9 107.8(8) . .
C8 C7 Sn2 111.1(6) . .
C10 C7 Sn2 108.1(5) . .
C9 C7 Sn2 106.2(5) . .
C7 C8 H8A 109.5 . .
C7 C8 H8B 109.5 . .
H8A C8 H8B 109.5 . .
C7 C8 H8C 109.5 . .
H8A C8 H8C 109.5 . .
H8B C8 H8C 109.5 . .
C7 C9 H9A 109.5 . .
C7 C9 H9B 109.5 . .
H9A C9 H9B 109.5 . .
C7 C9 H9C 109.5 . .
H9A C9 H9C 109.5 . .
H9B C9 H9C 109.5 . .
C11 C10 C7 116.1(6) . .
C11 C10 H10A 108.3 . .
C7 C10 H10A 108.3 . .
C11 C10 H10B 108.3 . .
C7 C10 H10B 108.3 . .
H10A C10 H10B 107.4 . .
N3 C11 C10 116.5(8) . .
N3 C11 C12 125.9(9) . .
C10 C11 C12 117.6(7) . .
C11 C12 H12A 109.5 . .
C11 C12 H12B 109.5 . .
H12A C12 H12B 109.5 . .
C11 C12 H12C 109.5 . .
H12A C12 H12C 109.5 . .
H12B C12 H12C 109.5 . .
O1 C13 N2 121.6(6) . .
O1 C13 C14 124.2(6) . .
N2 C13 C14 114.3(5) . .
C13 C14 C15 114.9(5) . .
C13 C14 H14A 108.5 . .
C15 C14 H14A 108.5 . .
C13 C14 H14B 108.5 . .
C15 C14 H14B 108.5 . .
H14A C14 H14B 107.5 . .
C24 C15 C20 108.1(6) . .
C24 C15 C16 108.5(6) . .
C20 C15 C16 108.9(5) . .
C24 C15 C14 108.5(6) . .
C20 C15 C14 111.2(6) . .
C16 C15 C14 111.4(5) . .
C17 C16 C15 110.6(5) . .
C17 C16 H16A 109.5 . .
C15 C16 H16A 109.5 . .
C17 C16 H16B 109.5 . .
C15 C16 H16B 109.5 . .
H16A C16 H16B 108.1 . .
C26 C17 C16 108.3(7) . .
C26 C17 C25 109.6(7) . .
C16 C17 C25 108.4(6) . .
C26 C17 C18 107.0(7) . .
C16 C17 C18 111.2(6) . .
C25 C17 C18 112.3(7) . .
C19 C18 C17 115.4(7) . .
C19 C18 H18A 108.4 . .
C17 C18 H18A 108.4 . .
C19 C18 H18B 108.4 . .
C17 C18 H18B 108.4 . .
H18A C18 H18B 107.5 . .
O2 C19 N4 121.6(8) . .
O2 C19 C18 123.7(8) . .
N4 C19 C18 114.7(7) . .
C21 C20 C15 110.5(6) . .
C21 C20 H20A 109.6 . .
C15 C20 H20A 109.6 . .
C21 C20 H20B 109.6 . .
C15 C20 H20B 109.6 . .
H20A C20 H20B 108.1 . .
C20 C21 C22 111.1(7) . .
C20 C21 C25 107.9(5) . .
C22 C21 C25 109.0(7) . .
C20 C21 H21 109.6 . .
C22 C21 H21 109.6 . .
C25 C21 H21 109.6 . .
C21 C22 C23 109.4(7) . .
C21 C22 H22A 109.8 . .
C23 C22 H22A 109.8 . .
C21 C22 H22B 109.8 . .
C23 C22 H22B 109.8 . .
H22A C22 H22B 108.2 . .
C24 C23 C22 110.0(8) . .
C24 C23 C26 109.9(7) . .
C22 C23 C26 108.1(8) . .
C24 C23 H23 109.6 . .
C22 C23 H23 109.6 . .
C26 C23 H23 109.6 . .
C23 C24 C15 111.0(7) . .
C23 C24 H24A 109.4 . .
C15 C24 H24A 109.4 . .
C23 C24 H24B 109.4 . .
C15 C24 H24B 109.4 . .
H24A C24 H24B 108.0 . .
C21 C25 C17 110.6(7) . .
C21 C25 H25A 109.5 . .
C17 C25 H25A 109.5 . .
C21 C25 H25B 109.5 . .
C17 C25 H25B 109.5 . .
H25A C25 H25B 108.1 . .
C17 C26 C23 110.2(7) . .
C17 C26 H26A 109.6 . .
C23 C26 H26A 109.6 . .
C17 C26 H26B 109.6 . .
C23 C26 H26B 109.6 . .
H26A C26 H26B 108.1 . .
C28 C27 H27A 109.5 . .
C28 C27 H27B 109.5 . .
H27A C27 H27B 109.5 . .
C28 C27 H27C 109.5 . .
H27A C27 H27C 109.5 . .
H27B C27 H27C 109.5 . .
C33 C28 C29 122.3(19) . .
C33 C28 C27 119(2) . .
C29 C28 C27 118.9(16) . .
C28 C29 C30 120.0(16) . .
C28 C29 H29 120.0 . .
C30 C29 H29 120.0 . .
C31 C30 C29 116.8(17) . .
C31 C30 H30 121.6 . .
C29 C30 H30 121.6 . .
C30 C31 C32 123.2(19) . .
C30 C31 H31 118.4 . .
C32 C31 H31 118.4 . .
C34 C32 C33 123(2) . .
C34 C32 C31 119(2) . .
C33 C32 C31 117.6(18) . .
C28 C33 C32 120(2) . .
C28 C33 H33 120.1 . .
C32 C33 H33 120.1 . .
C32 C34 H34A 109.5 . .
C32 C34 H34B 109.5 . .
H34A C34 H34B 109.5 . .
C32 C34 H34C 109.5 . .
H34A C34 H34C 109.5 . .
H34B C34 H34C 109.5 . .
C5 N1 N2 117.2(6) . .
C5 N1 Sn1 113.2(4) . .
N2 N1 Sn1 127.6(4) . .
C13 N2 N1 120.0(5) . .
C13 N2 H1 117(6) . .
N1 N2 H1 112(6) . .
C11 N3 N4 118.3(7) . .
C11 N3 Sn2 112.4(6) . .
N4 N3 Sn2 126.9(4) . .
C19 N4 N3 121.4(6) . .
C19 N4 H2 118(8) . .
N3 N4 H2 111(8) . .
Sn1 S1 Sn2 89.34(5) . .
Sn1 S2 Sn2 83.99(6) . .
Sn1 S2 Sn3 84.21(5) . .
Sn2 S2 Sn3 84.19(8) . .
Sn1 S3 Sn3 94.12(5) . .
Sn2 S4 Sn3 94.62(9) . .
Sn3 S5 Sn3 88.88(9) . 3_666
C1 Sn1 S3 124.2(2) . .
C1 Sn1 S1 118.0(2) . .
S3 Sn1 S1 113.56(7) . .
C1 Sn1 N1 74.2(3) . .
S3 Sn1 N1 88.12(13) . .
S1 Sn1 N1 88.07(13) . .
C1 Sn1 S2 106.1(2) . .
S3 Sn1 S2 91.21(6) . .
S1 Sn1 S2 92.35(6) . .
N1 Sn1 S2 179.31(13) . .
C7 Sn2 N3 74.4(3) . .
C7 Sn2 S4 122.8(2) . .
N3 Sn2 S4 89.04(16) . .
C7 Sn2 S1 119.77(19) . .
N3 Sn2 S1 86.78(13) . .
S4 Sn2 S1 113.15(6) . .
C7 Sn2 S2 107.0(3) . .
N3 Sn2 S2 178.41(14) . .
S4 Sn2 S2 90.79(8) . .
S1 Sn2 S2 91.84(6) . .
S5 Sn3 S4 120.44(10) . .
S5 Sn3 S3 120.97(10) . .
S4 Sn3 S3 117.37(6) . .
S5 Sn3 S5 91.12(9) . 3_666
S4 Sn3 S5 95.61(10) . 3_666
S3 Sn3 S5 94.38(8) . 3_666
S5 Sn3 S2 89.12(7) . .
S4 Sn3 S2 84.94(7) . .
S3 Sn3 S2 84.82(6) . .
S5 Sn3 S2 179.17(9) 3_666 .

loop_
_geom_bond_atom_site_label_1
_geom_bond_atom_site_label_2
_geom_bond_distance
_geom_bond_site_symmetry_2
C1 C4 1.525(12) .
C1 C3 1.531(10) .
C1 C2 1.532(11) .
C1 Sn1 2.171(9) .
C2 H2A 0.9800 .
C2 H2B 0.9800 .
C2 H2C 0.9800 .
C3 H3A 0.9800 .
C3 H3B 0.9800 .
C3 H3C 0.9800 .
C4 C5 1.503(11) .
C4 H4A 0.9900 .
C4 H4B 0.9900 .
C5 N1 1.284(9) .
C5 C6 1.494(11) .
C6 H6A 0.9800 .
C6 H6B 0.9800 .
C6 H6C 0.9800 .
C7 C8 1.473(14) .
C7 C10 1.522(11) .
C7 C9 1.546(11) .
C7 Sn2 2.169(6) .
C8 H8A 0.9800 .
C8 H8B 0.9800 .
C8 H8C 0.9800 .
C9 H9A 0.9800 .
C9 H9B 0.9800 .
C9 H9C 0.9800 .
C10 C11 1.482(13) .
C10 H10A 0.9900 .
C10 H10B 0.9900 .
C11 N3 1.289(9) .
C11 C12 1.488(12) .
C12 H12A 0.9800 .
C12 H12B 0.9800 .
C12 H12C 0.9800 .
C13 O1 1.219(7) .
C13 N2 1.379(8) .
C13 C14 1.499(9) .
C14 C15 1.548(10) .
C14 H14A 0.9900 .
C14 H14B 0.9900 .
C15 C24 1.536(10) .
C15 C20 1.540(9) .
C15 C16 1.546(8) .
C16 C17 1.535(10) .
C16 H16A 0.9900 .
C16 H16B 0.9900 .
C17 C26 1.528(11) .
C17 C25 1.536(11) .
C17 C18 1.537(10) .
C18 C19 1.506(12) .
C18 H18A 0.9900 .
C18 H18B 0.9900 .
C19 O2 1.218(9) .
C19 N4 1.355(10) .
C20 C21 1.522(10) .
C20 H20A 0.9900 .
C20 H20B 0.9900 .
C21 C22 1.525(12) .
C21 C25 1.535(10) .
C21 H21 1.0000 .
C22 C23 1.540(14) .
C22 H22A 0.9900 .
C22 H22B 0.9900 .
C23 C24 1.506(13) .
C23 C26 1.543(11) .
C23 H23 1.0000 .
C24 H24A 0.9900 .
C24 H24B 0.9900 .
C25 H25A 0.9900 .
C25 H25B 0.9900 .
C26 H26A 0.9900 .
C26 H26B 0.9900 .
C27 C28 1.51(2) .
C27 H27A 0.9800 .
C27 H27B 0.9800 .
C27 H27C 0.9800 .
C28 C33 1.34(2) .
C28 C29 1.43(2) .
C29 C30 1.45(2) .
C29 H29 0.9500 .
C30 C31 1.353(19) .
C30 H30 0.9500 .
C31 C32 1.47(3) .
C31 H31 0.9500 .
C32 C34 1.37(2) .
C32 C33 1.42(3) .
C33 H33 0.9500 .
C34 H34A 0.9800 .
C34 H34B 0.9800 .
C34 H34C 0.9800 .
N1 N2 1.399(7) .
N1 Sn1 2.405(5) .
N2 H1 0.79(8) .
N3 N4 1.395(10) .
N3 Sn2 2.385(7) .
N4 H2 0.81(10) .
S1 Sn1 2.4026(16) .
S1 Sn2 2.4171(14) .
S2 Sn1 2.5288(18) .
S2 Sn2 2.536(2) .
S2 Sn3 2.762(2) .
S3 Sn1 2.4000(17) .
S3 Sn3 2.4508(19) .
S4 Sn2 2.402(2) .
S4 Sn3 2.435(3) .
S5 Sn3 2.382(2) .
S5 Sn3 2.479(3) 3_666
Sn3 S5 2.480(3) 3_666

loop_
_geom_torsion_atom_site_label_1
_geom_torsion_atom_site_label_2
_geom_torsion_atom_site_label_3
_geom_torsion_atom_site_label_4
_geom_torsion
_geom_torsion_site_symmetry_1
_geom_torsion_site_symmetry_4
C3 C1 C4 C5 -160.8(7) . .
C2 C1 C4 C5 76.3(9) . .
Sn1 C1 C4 C5 -39.7(8) . .
C1 C4 C5 N1 20.4(10) . .
C1 C4 C5 C6 -160.4(7) . .
C8 C7 C10 C11 158.9(7) . .
C9 C7 C10 C11 -78.4(8) . .
Sn2 C7 C10 C11 36.0(8) . .
C7 C10 C11 N3 -15.8(9) . .
C7 C10 C11 C12 164.7(7) . .
O1 C13 C14 C15 -88.2(8) . .
N2 C13 C14 C15 91.9(7) . .
C13 C14 C15 C24 175.2(6) . .
C13 C14 C15 C20 -65.9(7) . .
C13 C14 C15 C16 55.8(8) . .
C24 C15 C16 C17 59.3(8) . .
C20 C15 C16 C17 -58.2(8) . .
C14 C15 C16 C17 178.7(6) . .
C15 C16 C17 C26 -60.4(8) . .
C15 C16 C17 C25 58.5(8) . .
C15 C16 C17 C18 -177.7(7) . .
C26 C17 C18 C19 -177.5(7) . .
C16 C17 C18 C19 -59.5(10) . .
C25 C17 C18 C19 62.2(9) . .
C17 C18 C19 O2 93.9(10) . .
C17 C18 C19 N4 -87.9(9) . .
C24 C15 C20 C21 -58.1(7) . .
C16 C15 C20 C21 59.6(7) . .
C14 C15 C20 C21 -177.2(5) . .
C15 C20 C21 C22 58.5(7) . .
C15 C20 C21 C25 -61.0(8) . .
C20 C21 C22 C23 -57.3(9) . .
C25 C21 C22 C23 61.5(9) . .
C21 C22 C23 C24 57.9(9) . .
C21 C22 C23 C26 -62.1(9) . .
C22 C23 C24 C15 -60.3(8) . .
C26 C23 C24 C15 58.6(10) . .
C20 C15 C24 C23 59.7(8) . .
C16 C15 C24 C23 -58.3(8) . .
C14 C15 C24 C23 -179.5(6) . .
C20 C21 C25 C17 61.7(9) . .
C22 C21 C25 C17 -59.1(8) . .
C26 C17 C25 C21 57.5(8) . .
C16 C17 C25 C21 -60.5(8) . .
C18 C17 C25 C21 176.3(6) . .
C16 C17 C26 C23 59.6(9) . .
C25 C17 C26 C23 -58.5(10) . .
C18 C17 C26 C23 179.5(8) . .
C24 C23 C26 C17 -59.4(11) . .
C22 C23 C26 C17 60.7(9) . .
C33 C28 C29 C30 4(2) . .
C27 C28 C29 C30 -175.4(12) . .
C28 C29 C30 C31 -2(2) . .
C29 C30 C31 C32 -2(2) . .
C30 C31 C32 C34 -179.4(14) . .
C30 C31 C32 C33 4(2) . .
C29 C28 C33 C32 -3(2) . .
C27 C28 C33 C32 177.2(12) . .
C34 C32 C33 C28 -177.8(14) . .
C31 C32 C33 C28 -1(2) . .
C6 C5 N1 N2 -5.7(11) . .
C4 C5 N1 N2 173.4(6) . .
C6 C5 N1 Sn1 -170.9(7) . .
C4 C5 N1 Sn1 8.3(8) . .
O1 C13 N2 N1 16.0(9) . .
C14 C13 N2 N1 -164.1(5) . .
C5 N1 N2 C13 -71.7(8) . .
Sn1 N1 N2 C13 91.0(6) . .
C10 C11 N3 N4 -175.2(6) . .
C12 C11 N3 N4 4.3(10) . .
C10 C11 N3 Sn2 -11.3(7) . .
C12 C11 N3 Sn2 168.2(6) . .
O2 C19 N4 N3 -15.9(11) . .
C18 C19 N4 N3 165.9(6) . .
C11 N3 N4 C19 69.3(9) . .
Sn2 N3 N4 C19 -92.0(7) . .
C4 C1 Sn1 S3 106.8(5) . .
C3 C1 Sn1 S3 -132.3(5) . .
C2 C1 Sn1 S3 -11.3(7) . .
C4 C1 Sn1 S1 -48.7(5) . .
C3 C1 Sn1 S1 72.2(6) . .
C2 C1 Sn1 S1 -166.8(5) . .
C4 C1 Sn1 N1 30.4(5) . .
C3 C1 Sn1 N1 151.2(6) . .
C2 C1 Sn1 N1 -87.7(6) . .
C4 C1 Sn1 S2 -150.3(4) . .
C3 C1 Sn1 S2 -29.5(6) . .
C2 C1 Sn1 S2 91.6(6) . .
Sn3 S3 Sn1 C1 129.9(3) . .
Sn3 S3 Sn1 S1 -73.65(7) . .
Sn3 S3 Sn1 N1 -160.72(14) . .
Sn3 S3 Sn1 S2 19.45(8) . .
Sn2 S1 Sn1 C1 -121.8(2) . .
Sn2 S1 Sn1 S3 80.17(7) . .
Sn2 S1 Sn1 N1 167.27(13) . .
Sn2 S1 Sn1 S2 -12.18(7) . .
C5 N1 Sn1 C1 -23.5(5) . .
N2 N1 Sn1 C1 173.2(5) . .
C5 N1 Sn1 S3 -150.0(5) . .
N2 N1 Sn1 S3 46.7(4) . .
C5 N1 Sn1 S1 96.4(5) . .
N2 N1 Sn1 S1 -66.9(4) . .
C5 N1 Sn1 S2 -136(12) . .
N2 N1 Sn1 S2 61(12) . .
Sn2 S2 Sn1 C1 131.7(2) . .
Sn3 S2 Sn1 C1 -143.5(2) . .
Sn2 S2 Sn1 S3 -101.97(7) . .
Sn3 S2 Sn1 S3 -17.23(7) . .
Sn2 S2 Sn1 S1 11.66(6) . .
Sn3 S2 Sn1 S1 96.41(6) . .
Sn2 S2 Sn1 N1 -116(12) . .
Sn3 S2 Sn1 N1 -31(12) . .
C8 C7 Sn2 N3 -152.8(6) . .
C10 C7 Sn2 N3 -29.2(6) . .
C9 C7 Sn2 N3 86.3(7) . .
C8 C7 Sn2 S4 128.8(6) . .
C10 C7 Sn2 S4 -107.6(5) . .
C9 C7 Sn2 S4 7.9(8) . .
C8 C7 Sn2 S1 -75.9(6) . .
C10 C7 Sn2 S1 47.7(7) . .
C9 C7 Sn2 S1 163.2(6) . .
C8 C7 Sn2 S2 26.4(6) . .
C10 C7 Sn2 S2 150.0(5) . .
C9 C7 Sn2 S2 -94.5(7) . .
C11 N3 Sn2 C7 24.2(5) . .
N4 N3 Sn2 C7 -173.6(6) . .
C11 N3 Sn2 S4 148.7(4) . .
N4 N3 Sn2 S4 -49.0(5) . .
C11 N3 Sn2 S1 -98.0(4) . .
N4 N3 Sn2 S1 64.2(5) . .
C11 N3 Sn2 S2 -127(5) . .
N4 N3 Sn2 S2 35(6) . .
Sn3 S4 Sn2 C7 -130.1(3) . .
Sn3 S4 Sn2 N3 159.27(15) . .
Sn3 S4 Sn2 S1 73.19(9) . .
Sn3 S4 Sn2 S2 -19.15(7) . .
Sn1 S1 Sn2 C7 123.0(3) . .
Sn1 S1 Sn2 N3 -167.09(16) . .
Sn1 S1 Sn2 S4 -79.51(9) . .
Sn1 S1 Sn2 S2 12.14(6) . .
Sn1 S2 Sn2 C7 -133.6(2) . .
Sn3 S2 Sn2 C7 141.7(2) . .
Sn1 S2 Sn2 N3 18(6) . .
Sn3 S2 Sn2 N3 -67(6) . .
Sn1 S2 Sn2 S4 101.61(6) . .
Sn3 S2 Sn2 S4 16.84(6) . .
Sn1 S2 Sn2 S1 -11.59(6) . .
Sn3 S2 Sn2 S1 -96.35(5) . .
Sn3 S5 Sn3 S4 97.18(9) 3_666 .
Sn3 S5 Sn3 S3 -95.78(11) 3_666 .
Sn3 S5 Sn3 S5 0.0 3_666 3_666
Sn3 S5 Sn3 S2 -179.21(10) 3_666 .
Sn2 S4 Sn3 S5 103.60(9) . .
Sn2 S4 Sn3 S3 -63.90(10) . .
Sn2 S4 Sn3 S5 -161.79(7) . 3_666
Sn2 S4 Sn3 S2 17.60(7) . .
Sn1 S3 Sn3 S5 -103.67(8) . .
Sn1 S3 Sn3 S4 63.75(10) . .
Sn1 S3 Sn3 S5 162.39(9) . 3_666
Sn1 S3 Sn3 S2 -17.82(7) . .
Sn1 S2 Sn3 S5 138.14(10) . .
Sn2 S2 Sn3 S5 -137.35(10) . .
Sn1 S2 Sn3 S4 -101.19(7) . .
Sn2 S2 Sn3 S4 -16.68(6) . .
Sn1 S2 Sn3 S3 16.93(6) . .
Sn2 S2 Sn3 S3 101.45(6) . .
Sn1 S2 Sn3 S5 31(5) . 3_666
Sn2 S2 Sn3 S5 116(5) . 3_666
